data_4336380
loop_
_publ_author_name
'Daniel L. Reger'
'Andrea E. Pascui'
'Perry J. Pellechia'
'Mark D. Smith'

_publ_contact_author_address
;
Department of Chemistry and Biochemistry
University of South Carolina
Columbia, South Carolina 29208
USA
;
_publ_contact_author_email reger@mailbox.sc.edu
_publ_contact_author_fax '1 803 777 9521'
_publ_contact_author_name 'Professor Daniel L. Reger'
_publ_contact_author_phone '1 803 777 2587'
_publ_section_title
;
 Zinc(II) and Cadmium(II) Monohydroxide Bridged, Dinuclear Metallacycles:
 A Unique Case of Concerted Double Berry Pseudorotation
;
_journal_name_full 'Inorganic Chemistry'
_journal_page_first 11638
_journal_page_last 11649
_journal_paper_doi 10.1021/ic402073d
_journal_volume 52
_journal_year 2013
_chemical_formula_moiety 'C56 H69 Cd2 N16 O, 4(C2 H3 N), 3(Cl O4)'
_chemical_formula_sum 'C64 H81 Cd2 Cl3 N20 O13'
_chemical_formula_weight 1669.64
_chemical_name_systematic
; 
 ? 
;
_space_group_IT_number 2
_symmetry_cell_setting triclinic
_symmetry_space_group_name_Hall '-P 1'
_symmetry_space_group_name_H-M 'P -1'
_atom_sites_solution_hydrogens geom
_atom_sites_solution_primary direct
_atom_sites_solution_secondary difmap
_audit_creation_method SHELXL-97
_cell_angle_alpha 78.5580(10)
_cell_angle_beta 70.0970(10)
_cell_angle_gamma 85.4280(10)
_cell_formula_units_Z 1
_cell_length_a 10.8807(5)
_cell_length_b 13.4098(6)
_cell_length_c 13.9681(7)
_cell_measurement_reflns_used 8505
_cell_measurement_temperature 100(2)
_cell_measurement_theta_max 27.782
_cell_measurement_theta_min 2.404
_cell_volume 1878.08(15)
_computing_cell_refinement 'SAINT-Plus Version 6.45 (Bruker, 2001)'
_computing_data_collection 'SMART Version 5.625 (Bruker, 2001)'
_computing_data_reduction 'SAINT-Plus Version 6.45 (Bruker, 2001)'
_computing_molecular_graphics various
_computing_publication_material 'SHELXTL Version 6.14 (Bruker, 2000)'
_computing_structure_refinement 'SHELXL-97 (Sheldrick, 1997)'
_computing_structure_solution 'SHELXS-97 (Sheldrick, 1990)'
_diffrn_ambient_temperature 100(2)
_diffrn_measured_fraction_theta_full 0.997
_diffrn_measured_fraction_theta_max 0.997
_diffrn_measurement_device_type 'Bruker SMART APEX CCD diffractometer'
_diffrn_measurement_method 'omega scans'
_diffrn_radiation_monochromator graphite
_diffrn_radiation_source 'fine-focus sealed tube'
_diffrn_radiation_type MoK\a
_diffrn_radiation_wavelength 0.71073
_diffrn_reflns_av_R_equivalents 0.0286
_diffrn_reflns_av_sigmaI/netI 0.0265
_diffrn_reflns_limit_h_max 14
_diffrn_reflns_limit_h_min -14
_diffrn_reflns_limit_k_max 17
_diffrn_reflns_limit_k_min -17
_diffrn_reflns_limit_l_max 18
_diffrn_reflns_limit_l_min -18
_diffrn_reflns_number 31071
_diffrn_reflns_theta_full 27.79
_diffrn_reflns_theta_max 27.79
_diffrn_reflns_theta_min 1.55
_exptl_absorpt_coefficient_mu 0.745
_exptl_absorpt_correction_T_max 1.0000
_exptl_absorpt_correction_T_min 0.8454
_exptl_absorpt_correction_type multi-scan
_exptl_absorpt_process_details 'SADABS Version 2.05 (Bruker, 2001)'
_exptl_crystal_colour colorless
_exptl_crystal_density_diffrn 1.476
_exptl_crystal_description rod
_exptl_crystal_F_000 856
_exptl_crystal_size_max 0.45
_exptl_crystal_size_mid 0.40
_exptl_crystal_size_min 0.34
_refine_diff_density_max 1.243
_refine_diff_density_min -0.535
_refine_diff_density_rms 0.087
_refine_ls_extinction_method none
_refine_ls_goodness_of_fit_ref 1.060
_refine_ls_hydrogen_treatment mixed
_refine_ls_matrix_type full
_refine_ls_number_parameters 510
_refine_ls_number_reflns 8856
_refine_ls_number_restraints 51
_refine_ls_restrained_S_all 1.083
_refine_ls_R_factor_all 0.0384
_refine_ls_R_factor_gt 0.0347
_refine_ls_shift/su_max 0.001
_refine_ls_shift/su_mean 0.000
_refine_ls_structure_factor_coef Fsqd
_refine_ls_weighting_details 'calc w=1/[\s^2^(Fo^2^)+(0.0531P)^2^+1.4291P] where P=(Fo^2^+2Fc^2^)/3'
_refine_ls_weighting_scheme calc
_refine_ls_wR_factor_gt 0.0926
_refine_ls_wR_factor_ref 0.0957
_reflns_number_gt 8090
_reflns_number_total 8856
_reflns_threshold_expression >2sigma(I)
_cod_data_source_file ic402073d_si_002_1.cif
_cod_data_source_block 3
_cod_database_code 4336380

loop_
_symmetry_equiv_pos_as_xyz
'x, y, z'
'-x, -y, -z'

loop_
_atom_site_label
_atom_site_type_symbol
_atom_site_fract_x
_atom_site_fract_y
_atom_site_fract_z
_atom_site_U_iso_or_equiv
_atom_site_adp_type
_atom_site_occupancy
_atom_site_symmetry_multiplicity
_atom_site_calc_flag
_atom_site_refinement_flags
_atom_site_disorder_assembly
_atom_site_disorder_group
Cd1 Cd 0.484073(15) 0.343099(11) 0.567274(12) 0.02360(6) Uani 1 1 d . . .
O1 O 0.5233(4) 0.4945(3) 0.4774(2) 0.0243(7) Uani 0.50 1 d PD . .
H1A H 0.540(5) 0.478(4) 0.422(2) 0.026(15) Uiso 0.50 1 d PD . .
C1 C 0.3010(2) 0.28237(16) 0.43325(17) 0.0232(4) Uani 1 1 d . . .
H1 H 0.2473 0.2622 0.3948 0.028 Uiso 1 1 calc R . .
C2 C 0.3389(2) 0.65454(16) 0.27528(17) 0.0217(4) Uani 1 1 d . . .
H2 H 0.2875 0.6558 0.2278 0.026 Uiso 1 1 calc R . .
C3 C 0.2656(2) 0.39259(16) 0.44412(17) 0.0216(4) Uani 1 1 d . . .
C4 C 0.1645(2) 0.41476(18) 0.53045(17) 0.0243(4) Uani 1 1 d . . .
H4 H 0.1240 0.3615 0.5860 0.029 Uiso 1 1 calc R . .
C5 C 0.1232(2) 0.51462(18) 0.53516(17) 0.0255(4) Uani 1 1 d . . .
H5 H 0.0544 0.5298 0.5942 0.031 Uiso 1 1 calc R . .
C6 C 0.1815(2) 0.59238(17) 0.45441(17) 0.0235(4) Uani 1 1 d . . .
H6 H 0.1523 0.6607 0.4578 0.028 Uiso 1 1 calc R . .
C7 C 0.2825(2) 0.57055(16) 0.36842(16) 0.0212(4) Uani 1 1 d . . .
C8 C 0.3247(2) 0.47014(16) 0.36291(16) 0.0208(4) Uani 1 1 d . . .
H8 H 0.3935 0.4550 0.3039 0.025 Uiso 1 1 calc R . .
C11 C 0.1791(2) 0.13795(18) 0.57048(19) 0.0280(5) Uani 1 1 d . . .
C12 C 0.1807(2) 0.09667(19) 0.6685(2) 0.0328(5) Uani 1 1 d . . .
H12 H 0.1309 0.0409 0.7144 0.039 Uiso 1 1 calc R . .
C13 C 0.2705(2) 0.15329(19) 0.68729(19) 0.0318(5) Uani 1 1 d . . .
C14 C 0.0987(3) 0.1113(2) 0.5111(2) 0.0350(5) Uani 1 1 d . . .
H14A H 0.0431 0.1697 0.4971 0.053 Uiso 1 1 calc R . .
H14B H 0.0437 0.0530 0.5520 0.053 Uiso 1 1 calc R . .
H14C H 0.1566 0.0939 0.4455 0.053 Uiso 1 1 calc R . .
C15 C 0.3086(3) 0.1388(2) 0.7824(2) 0.0420(6) Uani 1 1 d . . .
H15A H 0.3768 0.1873 0.7719 0.063 Uiso 1 1 calc R . .
H15B H 0.3419 0.0693 0.7962 0.063 Uiso 1 1 calc R . .
H15C H 0.2321 0.1504 0.8415 0.063 Uiso 1 1 calc R . .
C21 C 0.4861(2) 0.22164(17) 0.28903(18) 0.0279(5) Uani 1 1 d . . .
C22 C 0.6196(2) 0.2237(2) 0.2627(2) 0.0332(5) Uani 1 1 d . . .
H22 H 0.6820 0.1971 0.2071 0.040 Uiso 1 1 calc R . .
C23 C 0.6463(2) 0.27239(19) 0.33321(19) 0.0295(5) Uani 1 1 d . . .
C24 C 0.4027(3) 0.1818(2) 0.2405(2) 0.0351(5) Uani 1 1 d . . .
H24A H 0.3451 0.1294 0.2914 0.053 Uiso 1 1 calc R . .
H24B H 0.4583 0.1522 0.1812 0.053 Uiso 1 1 calc R . .
H24C H 0.3498 0.2375 0.2170 0.053 Uiso 1 1 calc R . .
C25 C 0.7755(2) 0.2931(2) 0.3401(2) 0.0391(6) Uani 1 1 d . . .
H25A H 0.7633 0.3401 0.3882 0.059 Uiso 1 1 calc R . .
H25B H 0.8336 0.3236 0.2714 0.059 Uiso 1 1 calc R . .
H25C H 0.8143 0.2292 0.3652 0.059 Uiso 1 1 calc R . .
C31 C 0.5270(2) 0.62671(19) 0.11616(18) 0.0282(5) Uani 1 1 d . . .
C32 C 0.6572(2) 0.6018(2) 0.10015(19) 0.0345(5) Uani 1 1 d . . .
H32 H 0.7210 0.5896 0.0373 0.041 Uiso 1 1 calc R . .
C33 C 0.6767(2) 0.59790(19) 0.19490(19) 0.0298(5) Uani 1 1 d . . .
C34 C 0.4509(3) 0.6433(2) 0.04312(19) 0.0383(6) Uani 1 1 d . . .
H34A H 0.3755 0.5980 0.0710 0.057 Uiso 1 1 calc R . .
H34B H 0.5069 0.6285 -0.0243 0.057 Uiso 1 1 calc R . .
H34C H 0.4203 0.7142 0.0347 0.057 Uiso 1 1 calc R . .
C35 C 0.8008(3) 0.5790(3) 0.2200(2) 0.0431(7) Uani 1 1 d . . .
H35A H 0.8452 0.6437 0.2063 0.065 Uiso 1 1 calc R . .
H35B H 0.8578 0.5330 0.1770 0.065 Uiso 1 1 calc R . .
H35C H 0.7805 0.5480 0.2933 0.065 Uiso 1 1 calc R . .
C41 C 0.2498(2) 0.83410(17) 0.27758(18) 0.0264(4) Uani 1 1 d . . .
C42 C 0.2597(2) 0.90853(18) 0.3294(2) 0.0315(5) Uani 1 1 d . . .
H42 H 0.2196 0.9741 0.3262 0.038 Uiso 1 1 calc R . .
C43 C 0.3401(2) 0.86895(17) 0.3879(2) 0.0300(5) Uani 1 1 d . . .
C44 C 0.1791(3) 0.83374(19) 0.2032(2) 0.0339(5) Uani 1 1 d . . .
H44A H 0.2424 0.8294 0.1347 0.051 Uiso 1 1 calc R . .
H44B H 0.1271 0.8966 0.1988 0.051 Uiso 1 1 calc R . .
H44C H 0.1211 0.7750 0.2272 0.051 Uiso 1 1 calc R . .
C45 C 0.3856(3) 0.9215(2) 0.4546(3) 0.0419(7) Uani 1 1 d . . .
H45A H 0.3115 0.9320 0.5157 0.063 Uiso 1 1 calc R . .
H45B H 0.4227 0.9875 0.4152 0.063 Uiso 1 1 calc R . .
H45C H 0.4525 0.8794 0.4766 0.063 Uiso 1 1 calc R . .
N11 N 0.32241(19) 0.22606(15) 0.60515(15) 0.0278(4) Uani 1 1 d . . .
N12 N 0.26634(19) 0.21463(14) 0.53358(15) 0.0248(4) Uani 1 1 d . . .
N21 N 0.53489(18) 0.29966(15) 0.40057(15) 0.0252(4) Uani 1 1 d . . .
N22 N 0.43707(18) 0.26807(14) 0.37299(15) 0.0232(4) Uani 1 1 d . . .
N31 N 0.56549(18) 0.61737(15) 0.26667(15) 0.0253(4) Uani 1 1 d . . .
N32 N 0.47443(17) 0.63545(14) 0.21710(14) 0.0229(4) Uani 1 1 d . . .
N41 N 0.37752(19) 0.77338(15) 0.37454(16) 0.0269(4) Uani 1 1 d . . .
N42 N 0.32206(18) 0.75406(14) 0.30548(15) 0.0239(4) Uani 1 1 d . . .
Cl1 Cl 0.14519(5) 0.42799(5) 0.20540(4) 0.03406(14) Uani 1 1 d D . .
O11 O 0.11674(18) 0.52922(15) 0.22818(15) 0.0403(4) Uani 1 1 d D . .
O12 O 0.10230(18) 0.35405(15) 0.29926(14) 0.0381(4) Uani 1 1 d D . .
O13 O 0.28438(18) 0.41630(19) 0.15642(15) 0.0489(5) Uani 1 1 d D . .
O14 O 0.0781(2) 0.4125(2) 0.13669(17) 0.0560(6) Uani 1 1 d D . .
Cl2 Cl 0.5001(5) 0.9704(4) 0.0035(2) 0.0382(10) Uiso 0.25 1 d PD . 4
O21 O 0.5095(9) 0.8658(6) 0.0539(7) 0.047(2) Uiso 0.25 1 d PD A 4
O22 O 0.3998(9) 0.9609(7) -0.0404(8) 0.052(2) Uiso 0.25 1 d PD . 4
O23 O 0.6255(9) 0.9805(9) -0.0772(8) 0.070(3) Uiso 0.25 1 d PD . 4
O24 O 0.4692(16) 1.0239(12) 0.0848(10) 0.099(5) Uiso 0.25 1 d PD . 4
Cl3 Cl 0.4834(4) 0.9915(6) -0.0010(3) 0.0420(12) Uiso 0.25 1 d PD . 5
O31 O 0.5117(10) 0.8980(8) 0.0625(7) 0.056(3) Uiso 0.25 1 d PD . 5
O32 O 0.5098(15) 1.0731(9) 0.0408(12) 0.106(5) Uiso 0.25 1 d PD . 5
O33 O 0.5861(10) 0.9986(7) -0.1013(6) 0.049(2) Uiso 0.25 1 d PD . 5
O34 O 0.3592(9) 0.9828(10) -0.0060(11) 0.081(4) Uiso 0.25 1 d PD . 5
C51 C 0.1011(3) 0.1339(2) 0.1931(2) 0.0405(6) Uani 1 1 d D . .
C52 C 0.1810(4) 0.1790(3) 0.0898(3) 0.0666(10) Uani 1 1 d D . .
H52A H 0.2085 0.2466 0.0903 0.100 Uiso 1 1 calc RD . .
H52B H 0.1303 0.1851 0.0428 0.100 Uiso 1 1 calc RD . .
H52C H 0.2583 0.1358 0.0663 0.100 Uiso 1 1 calc RD . .
N51 N 0.0395(3) 0.09857(19) 0.2749(2) 0.0467(6) Uani 1 1 d D . .
C53 C 0.1118(13) 0.7284(10) -0.0033(11) 0.074(4) Uiso 0.346(4) 1 d PD B -1
C54 C 0.0393(10) 0.8166(8) 0.0357(9) 0.058(3) Uiso 0.346(4) 1 d PD B -1
H54A H -0.0532 0.7996 0.0700 0.087 Uiso 0.346(4) 1 calc PR B -1
H54B H 0.0482 0.8736 -0.0222 0.087 Uiso 0.346(4) 1 calc PR B -1
H54C H 0.0744 0.8359 0.0853 0.087 Uiso 0.346(4) 1 calc PR B -1
N52 N 0.1183(11) 0.6514(8) -0.0291(9) 0.072(3) Uiso 0.346(4) 1 d PD B -1
C55 C 0.0825(15) 0.9146(9) -0.0287(13) 0.098(5) Uiso 0.355(5) 1 d PD C -2
C56 C 0.1128(13) 0.8079(8) -0.0281(11) 0.074(3) Uiso 0.355(5) 1 d PD C -2
H56A H 0.0496 0.7676 0.0323 0.111 Uiso 0.355(5) 1 calc PR C -2
H56B H 0.2011 0.7937 -0.0247 0.111 Uiso 0.355(5) 1 calc PR C -2
H56C H 0.1083 0.7900 -0.0915 0.111 Uiso 0.355(5) 1 calc PR C -2
N53 N 0.0254(14) 0.9885(10) -0.0153(12) 0.091(4) Uiso 0.355(5) 1 d PD C -2
C57 C 0.0904(11) 0.6899(8) 0.0126(8) 0.044(2) Uiso 0.298(6) 1 d PD D -3
C58 C 0.1531(8) 0.6080(7) -0.0391(6) 0.0302(19) Uiso 0.298(6) 1 d PD D -3
H58A H 0.2421 0.6276 -0.0838 0.045 Uiso 0.298(6) 1 calc PR D -3
H58B H 0.1034 0.5929 -0.0812 0.045 Uiso 0.298(6) 1 calc PR D -3
H58C H 0.1567 0.5475 0.0125 0.045 Uiso 0.298(6) 1 calc PR D -3
N54 N 0.0427(17) 0.7549(11) 0.0533(13) 0.101(5) Uiso 0.298(6) 1 d PD D -3

loop_
_atom_site_aniso_label
_atom_site_aniso_U_11
_atom_site_aniso_U_22
_atom_site_aniso_U_33
_atom_site_aniso_U_23
_atom_site_aniso_U_13
_atom_site_aniso_U_12
Cd1 0.02201(9) 0.02505(9) 0.02738(10) -0.00855(6) -0.01111(7) 0.00140(6)
O1 0.027(2) 0.0266(16) 0.024(3) -0.0121(18) -0.0108(18) 0.0030(16)
C1 0.0233(10) 0.0239(10) 0.0257(11) -0.0072(8) -0.0108(9) -0.0007(8)
C2 0.0185(10) 0.0245(10) 0.0233(10) -0.0084(8) -0.0069(8) 0.0026(7)
C3 0.0192(10) 0.0255(10) 0.0243(10) -0.0090(8) -0.0104(8) 0.0014(8)
C4 0.0178(10) 0.0329(11) 0.0230(10) -0.0063(8) -0.0064(8) -0.0035(8)
C5 0.0160(9) 0.0367(12) 0.0242(10) -0.0124(9) -0.0042(8) 0.0024(8)
C6 0.0187(10) 0.0269(10) 0.0283(11) -0.0114(8) -0.0099(8) 0.0052(8)
C7 0.0174(9) 0.0261(10) 0.0229(10) -0.0085(8) -0.0083(8) 0.0006(8)
C8 0.0161(9) 0.0262(10) 0.0221(10) -0.0095(8) -0.0067(8) 0.0021(7)
C11 0.0258(11) 0.0286(11) 0.0316(12) -0.0089(9) -0.0094(9) -0.0028(9)
C12 0.0325(13) 0.0317(12) 0.0333(13) -0.0029(10) -0.0097(10) -0.0082(10)
C13 0.0329(12) 0.0327(12) 0.0310(12) -0.0029(10) -0.0132(10) -0.0036(10)
C14 0.0323(13) 0.0384(13) 0.0388(14) -0.0104(11) -0.0132(11) -0.0106(10)
C15 0.0480(16) 0.0454(15) 0.0361(14) 0.0039(11) -0.0221(13) -0.0121(12)
C21 0.0348(12) 0.0244(10) 0.0276(11) -0.0097(9) -0.0119(10) 0.0014(9)
C22 0.0317(12) 0.0362(13) 0.0338(13) -0.0181(10) -0.0085(10) 0.0058(10)
C23 0.0260(11) 0.0336(12) 0.0311(12) -0.0134(10) -0.0095(10) 0.0055(9)
C24 0.0420(14) 0.0371(13) 0.0336(13) -0.0169(10) -0.0153(11) -0.0044(11)
C25 0.0228(12) 0.0551(16) 0.0437(15) -0.0247(13) -0.0095(11) 0.0060(11)
C31 0.0248(11) 0.0356(12) 0.0230(11) -0.0050(9) -0.0067(9) 0.0008(9)
C32 0.0238(11) 0.0513(15) 0.0248(11) -0.0071(10) -0.0043(9) 0.0032(10)
C33 0.0208(11) 0.0393(13) 0.0289(12) -0.0090(10) -0.0068(9) 0.0023(9)
C34 0.0315(13) 0.0616(17) 0.0218(11) -0.0080(11) -0.0104(10) 0.0064(12)
C35 0.0226(12) 0.069(2) 0.0404(15) -0.0193(14) -0.0117(11) 0.0100(12)
C41 0.0235(11) 0.0239(10) 0.0307(11) -0.0032(9) -0.0091(9) 0.0013(8)
C42 0.0333(12) 0.0235(11) 0.0414(14) -0.0077(9) -0.0173(11) 0.0044(9)
C43 0.0340(12) 0.0226(10) 0.0373(13) -0.0088(9) -0.0158(10) 0.0027(9)
C44 0.0357(13) 0.0308(12) 0.0415(14) -0.0067(10) -0.0221(11) 0.0070(10)
C45 0.0556(17) 0.0277(12) 0.0592(18) -0.0184(12) -0.0367(15) 0.0081(11)
N11 0.0292(10) 0.0301(10) 0.0284(10) -0.0041(8) -0.0151(8) -0.0036(8)
N12 0.0256(9) 0.0249(9) 0.0281(9) -0.0066(7) -0.0129(8) -0.0020(7)
N21 0.0221(9) 0.0279(9) 0.0298(10) -0.0118(8) -0.0111(8) 0.0032(7)
N22 0.0255(9) 0.0226(9) 0.0263(9) -0.0103(7) -0.0119(8) 0.0023(7)
N31 0.0197(9) 0.0326(10) 0.0260(9) -0.0087(8) -0.0090(7) 0.0018(7)
N32 0.0182(8) 0.0281(9) 0.0227(9) -0.0056(7) -0.0070(7) 0.0008(7)
N41 0.0287(10) 0.0253(9) 0.0317(10) -0.0099(8) -0.0145(8) 0.0024(7)
N42 0.0230(9) 0.0237(9) 0.0277(9) -0.0073(7) -0.0111(8) 0.0021(7)
Cl1 0.0215(3) 0.0591(4) 0.0242(3) -0.0163(3) -0.0072(2) 0.0048(2)
O11 0.0341(10) 0.0474(11) 0.0371(10) -0.0053(8) -0.0108(8) 0.0025(8)
O12 0.0358(10) 0.0438(10) 0.0355(10) -0.0137(8) -0.0094(8) 0.0004(8)
O13 0.0223(9) 0.0892(17) 0.0339(10) -0.0211(10) -0.0044(8) 0.0092(9)
O14 0.0380(11) 0.105(2) 0.0386(11) -0.0335(12) -0.0213(9) 0.0113(12)
C51 0.0432(15) 0.0316(13) 0.0549(18) -0.0075(12) -0.0274(14) 0.0009(11)
C52 0.070(2) 0.080(3) 0.050(2) -0.0070(18) -0.0202(18) -0.013(2)
N51 0.0508(15) 0.0335(12) 0.0580(16) 0.0003(11) -0.0249(13) -0.0046(11)

loop_
_atom_type_symbol
_atom_type_description
_atom_type_scat_dispersion_real
_atom_type_scat_dispersion_imag
_atom_type_scat_source
C C 0.0033 0.0016 'International Tables Vol C Tables 4.2.6.8 and 6.1.1.4'
Cd Cd -0.8075 1.2024 'International Tables Vol C Tables 4.2.6.8 and 6.1.1.4'
Cl Cl 0.1484 0.1585 'International Tables Vol C Tables 4.2.6.8 and 6.1.1.4'
N N 0.0061 0.0033 'International Tables Vol C Tables 4.2.6.8 and 6.1.1.4'
O O 0.0106 0.0060 'International Tables Vol C Tables 4.2.6.8 and 6.1.1.4'
H H 0.0000 0.0000 'International Tables Vol C Tables 4.2.6.8 and 6.1.1.4'

loop_
_geom_angle_atom_site_label_1
_geom_angle_atom_site_label_2
_geom_angle_atom_site_label_3
_geom_angle
_geom_angle_site_symmetry_1
_geom_angle_site_symmetry_3
O1 Cd1 O1 18.64(14) 2_666 .
O1 Cd1 N11 129.10(12) 2_666 .
O1 Cd1 N11 134.91(12) . .
O1 Cd1 N41 135.90(12) 2_666 2_666
O1 Cd1 N41 129.58(12) . 2_666
N11 Cd1 N41 93.98(7) . 2_666
O1 Cd1 N31 82.70(9) 2_666 2_666
O1 Cd1 N31 98.68(9) . 2_666
N11 Cd1 N31 98.64(7) . 2_666
N41 Cd1 N31 81.71(7) 2_666 2_666
O1 Cd1 N21 98.42(9) 2_666 .
O1 Cd1 N21 82.39(9) . .
N11 Cd1 N21 80.78(7) . .
N41 Cd1 N21 97.34(7) 2_666 .
N31 Cd1 N21 178.87(6) 2_666 .
O1 O1 Cd1 81.4(6) 2_666 2_666
O1 O1 Cd1 79.9(7) 2_666 .
Cd1 O1 Cd1 161.36(14) 2_666 .
O1 O1 H1A 149(4) 2_666 .
Cd1 O1 H1A 100(4) 2_666 .
Cd1 O1 H1A 96(4) . .
N22 C1 N12 110.86(18) . .
N22 C1 C3 113.12(18) . .
N12 C1 C3 111.75(18) . .
N22 C1 H1 106.9 . .
N12 C1 H1 106.9 . .
C3 C1 H1 106.9 . .
N32 C2 N42 111.31(17) . .
N32 C2 C7 112.76(17) . .
N42 C2 C7 111.38(17) . .
N32 C2 H2 107.0 . .
N42 C2 H2 107.0 . .
C7 C2 H2 107.0 . .
C8 C3 C4 120.2(2) . .
C8 C3 C1 119.58(19) . .
C4 C3 C1 119.9(2) . .
C5 C4 C3 119.8(2) . .
C5 C4 H4 120.1 . .
C3 C4 H4 120.1 . .
C6 C5 C4 120.4(2) . .
C6 C5 H5 119.8 . .
C4 C5 H5 119.8 . .
C5 C6 C7 120.0(2) . .
C5 C6 H6 120.0 . .
C7 C6 H6 120.0 . .
C6 C7 C8 120.1(2) . .
C6 C7 C2 120.12(19) . .
C8 C7 C2 119.52(19) . .
C3 C8 C7 119.58(19) . .
C3 C8 H8 120.2 . .
C7 C8 H8 120.2 . .
N12 C11 C12 106.3(2) . .
N12 C11 C14 123.4(2) . .
C12 C11 C14 130.3(2) . .
C11 C12 C13 106.5(2) . .
C11 C12 H12 126.8 . .
C13 C12 H12 126.8 . .
N11 C13 C12 110.2(2) . .
N11 C13 C15 122.0(2) . .
C12 C13 C15 127.8(2) . .
C11 C14 H14A 109.5 . .
C11 C14 H14B 109.5 . .
H14A C14 H14B 109.5 . .
C11 C14 H14C 109.5 . .
H14A C14 H14C 109.5 . .
H14B C14 H14C 109.5 . .
C13 C15 H15A 109.5 . .
C13 C15 H15B 109.5 . .
H15A C15 H15B 109.5 . .
C13 C15 H15C 109.5 . .
H15A C15 H15C 109.5 . .
H15B C15 H15C 109.5 . .
N22 C21 C22 105.9(2) . .
N22 C21 C24 123.3(2) . .
C22 C21 C24 130.8(2) . .
C21 C22 C23 107.0(2) . .
C21 C22 H22 126.5 . .
C23 C22 H22 126.5 . .
N21 C23 C22 110.0(2) . .
N21 C23 C25 121.1(2) . .
C22 C23 C25 128.9(2) . .
C21 C24 H24A 109.5 . .
C21 C24 H24B 109.5 . .
H24A C24 H24B 109.5 . .
C21 C24 H24C 109.5 . .
H24A C24 H24C 109.5 . .
H24B C24 H24C 109.5 . .
C23 C25 H25A 109.5 . .
C23 C25 H25B 109.5 . .
H25A C25 H25B 109.5 . .
C23 C25 H25C 109.5 . .
H25A C25 H25C 109.5 . .
H25B C25 H25C 109.5 . .
N32 C31 C32 105.9(2) . .
N32 C31 C34 123.5(2) . .
C32 C31 C34 130.6(2) . .
C31 C32 C33 106.4(2) . .
C31 C32 H32 126.8 . .
C33 C32 H32 126.8 . .
N31 C33 C32 110.5(2) . .
N31 C33 C35 120.6(2) . .
C32 C33 C35 128.9(2) . .
C31 C34 H34A 109.5 . .
C31 C34 H34B 109.5 . .
H34A C34 H34B 109.5 . .
C31 C34 H34C 109.5 . .
H34A C34 H34C 109.5 . .
H34B C34 H34C 109.5 . .
C33 C35 H35A 109.5 . .
C33 C35 H35B 109.5 . .
H35A C35 H35B 109.5 . .
C33 C35 H35C 109.5 . .
H35A C35 H35C 109.5 . .
H35B C35 H35C 109.5 . .
N42 C41 C42 106.2(2) . .
N42 C41 C44 123.0(2) . .
C42 C41 C44 130.7(2) . .
C41 C42 C43 106.7(2) . .
C41 C42 H42 126.6 . .
C43 C42 H42 126.6 . .
N41 C43 C42 110.2(2) . .
N41 C43 C45 122.1(2) . .
C42 C43 C45 127.7(2) . .
C41 C44 H44A 109.5 . .
C41 C44 H44B 109.5 . .
H44A C44 H44B 109.5 . .
C41 C44 H44C 109.5 . .
H44A C44 H44C 109.5 . .
H44B C44 H44C 109.5 . .
C43 C45 H45A 109.5 . .
C43 C45 H45B 109.5 . .
H45A C45 H45B 109.5 . .
C43 C45 H45C 109.5 . .
H45A C45 H45C 109.5 . .
H45B C45 H45C 109.5 . .
C13 N11 N12 105.34(18) . .
C13 N11 Cd1 132.68(16) . .
N12 N11 Cd1 121.76(14) . .
C11 N12 N11 111.68(19) . .
C11 N12 C1 128.06(19) . .
N11 N12 C1 120.25(18) . .
C23 N21 N22 105.71(18) . .
C23 N21 Cd1 132.36(16) . .
N22 N21 Cd1 119.30(14) . .
C21 N22 N21 111.46(18) . .
C21 N22 C1 128.06(19) . .
N21 N22 C1 120.44(17) . .
C33 N31 N32 105.38(18) . .
C33 N31 Cd1 133.18(16) . 2_666
N32 N31 Cd1 119.94(13) . 2_666
C31 N32 N31 111.82(18) . .
C31 N32 C2 128.30(19) . .
N31 N32 C2 119.77(17) . .
C43 N41 N42 105.08(18) . .
C43 N41 Cd1 133.36(16) . 2_666
N42 N41 Cd1 121.39(14) . 2_666
C41 N42 N41 111.83(18) . .
C41 N42 C2 127.89(19) . .
N41 N42 C2 120.19(17) . .
O12 Cl1 O14 109.33(14) . .
O12 Cl1 O11 110.03(11) . .
O14 Cl1 O11 109.25(14) . .
O12 Cl1 O13 109.25(13) . .
O14 Cl1 O13 109.62(12) . .
O11 Cl1 O13 109.35(13) . .
O24 Cl2 O23 121.2(9) . .
O24 Cl2 O22 118.0(8) . .
O23 Cl2 O22 109.5(6) . .
O24 Cl2 O21 103.0(8) . .
O23 Cl2 O21 100.4(6) . .
O22 Cl2 O21 100.3(6) . .
O34 Cl3 O32 119.6(8) . .
O34 Cl3 O33 113.2(7) . .
O32 Cl3 O33 103.9(8) . .
O34 Cl3 O31 107.8(7) . .
O32 Cl3 O31 105.9(7) . .
O33 Cl3 O31 105.6(7) . .
N51 C51 C52 179.1(3) . .
C51 C52 H52A 109.5 . .
C51 C52 H52B 109.5 . .
H52A C52 H52B 109.5 . .
C51 C52 H52C 109.5 . .
H52A C52 H52C 109.5 . .
H52B C52 H52C 109.5 . .
N52 C53 C54 152.6(14) . .
N53 C55 C56 161.3(18) . .
C55 C56 H56A 109.5 . .
C55 C56 H56B 109.5 . .
H56A C56 H56B 109.5 . .
C55 C56 H56C 109.5 . .
H56A C56 H56C 109.5 . .
H56B C56 H56C 109.5 . .
N54 C57 C58 178.9(15) . .

loop_
_geom_bond_atom_site_label_1
_geom_bond_atom_site_label_2
_geom_bond_distance
_geom_bond_site_symmetry_2
Cd1 O1 2.146(4) 2_666
Cd1 O1 2.155(4) .
Cd1 N11 2.3052(19) .
Cd1 N41 2.3071(19) 2_666
Cd1 N31 2.3542(19) 2_666
Cd1 N21 2.3828(19) .
O1 O1 0.697(5) 2_666
O1 Cd1 2.146(4) 2_666
O1 H1A 0.81(2) .
C1 N22 1.451(3) .
C1 N12 1.456(3) .
C1 C3 1.521(3) .
C1 H1 1.0000 .
C2 N32 1.451(3) .
C2 N42 1.457(3) .
C2 C7 1.524(3) .
C2 H2 1.0000 .
C3 C8 1.387(3) .
C3 C4 1.393(3) .
C4 C5 1.385(3) .
C4 H4 0.9500 .
C5 C6 1.383(3) .
C5 H5 0.9500 .
C6 C7 1.388(3) .
C6 H6 0.9500 .
C7 C8 1.396(3) .
C8 H8 0.9500 .
C11 N12 1.355(3) .
C11 C12 1.377(4) .
C11 C14 1.497(3) .
C12 C13 1.404(3) .
C12 H12 0.9500 .
C13 N11 1.338(3) .
C13 C15 1.495(4) .
C14 H14A 0.9800 .
C14 H14B 0.9800 .
C14 H14C 0.9800 .
C15 H15A 0.9800 .
C15 H15B 0.9800 .
C15 H15C 0.9800 .
C21 N22 1.363(3) .
C21 C22 1.372(4) .
C21 C24 1.486(3) .
C22 C23 1.402(3) .
C22 H22 0.9500 .
C23 N21 1.334(3) .
C23 C25 1.492(3) .
C24 H24A 0.9800 .
C24 H24B 0.9800 .
C24 H24C 0.9800 .
C25 H25A 0.9800 .
C25 H25B 0.9800 .
C25 H25C 0.9800 .
C31 N32 1.355(3) .
C31 C32 1.381(3) .
C31 C34 1.494(3) .
C32 C33 1.400(3) .
C32 H32 0.9500 .
C33 N31 1.328(3) .
C33 C35 1.498(3) .
C34 H34A 0.9800 .
C34 H34B 0.9800 .
C34 H34C 0.9800 .
C35 H35A 0.9800 .
C35 H35B 0.9800 .
C35 H35C 0.9800 .
C41 N42 1.353(3) .
C41 C42 1.375(3) .
C41 C44 1.489(3) .
C42 C43 1.398(3) .
C42 H42 0.9500 .
C43 N41 1.343(3) .
C43 C45 1.497(3) .
C44 H44A 0.9800 .
C44 H44B 0.9800 .
C44 H44C 0.9800 .
C45 H45A 0.9800 .
C45 H45B 0.9800 .
C45 H45C 0.9800 .
N11 N12 1.373(3) .
N21 N22 1.370(3) .
N31 N32 1.372(3) .
N31 Cd1 2.3542(19) 2_666
N41 N42 1.372(3) .
N41 Cd1 2.3072(19) 2_666
Cl1 O12 1.436(2) .
Cl1 O14 1.441(2) .
Cl1 O11 1.441(2) .
Cl1 O13 1.4442(18) .
Cl2 Cl2 0.782(10) 2_675
Cl2 O24 1.152(13) 2_675
Cl2 O24 1.394(8) .
Cl2 O23 1.440(7) .
Cl2 O22 1.446(7) .
Cl2 O21 1.451(7) .
Cl2 O23 1.591(10) 2_675
Cl2 O22 1.741(11) 2_675
O22 O24 1.361(18) 2_675
O22 Cl2 1.741(11) 2_675
O23 O24 1.079(17) 2_675
O23 Cl2 1.591(10) 2_675
O24 O23 1.079(17) 2_675
O24 Cl2 1.152(13) 2_675
O24 O22 1.361(18) 2_675
Cl3 Cl3 0.455(10) 2_675
Cl3 O32 1.102(13) 2_675
Cl3 O34 1.392(8) .
Cl3 O33 1.398(9) 2_675
Cl3 O32 1.428(8) .
Cl3 O33 1.455(7) .
Cl3 O31 1.462(8) .
Cl3 O31 1.553(14) 2_675
Cl3 O34 1.813(10) 2_675
O31 O32 1.510(17) 2_675
O31 Cl3 1.553(14) 2_675
O31 O33 1.738(14) 2_675
O32 Cl3 1.102(13) 2_675
O32 O33 1.402(17) 2_675
O32 O31 1.510(17) 2_675
O32 O34 1.527(17) 2_675
O33 Cl3 1.398(9) 2_675
O33 O32 1.402(17) 2_675
O33 O31 1.738(14) 2_675
O34 O32 1.527(17) 2_675
O34 Cl3 1.813(10) 2_675
C51 N51 1.138(4) .
C51 C52 1.444(4) .
C52 H52A 0.9800 .
C52 H52B 0.9800 .
C52 H52C 0.9800 .
C53 N52 1.149(8) .
C53 C54 1.460(8) .
C54 H54A 0.9800 .
C54 H54B 0.9800 .
C54 H54C 0.9800 .
C55 N53 1.140(8) .
C55 C56 1.441(8) .
C56 H56A 0.9800 .
C56 H56B 0.9800 .
C56 H56C 0.9800 .
C57 N54 1.129(8) .
C57 C58 1.433(7) .
C58 H58A 0.9800 .
C58 H58B 0.9800 .
C58 H58C 0.9800 .

loop_
_geom_hbond_atom_site_label_D
_geom_hbond_atom_site_label_H
_geom_hbond_atom_site_label_A
_geom_hbond_distance_DH
_geom_hbond_distance_HA
_geom_hbond_distance_DA
_geom_hbond_angle_DHA
O1 H1A N21 0.81(2) 2.47(5) 2.994(4) 123(5)
O1 H1A N31 0.81(2) 2.52(5) 2.977(4) 117(4)

loop_
_geom_torsion_atom_site_label_1
_geom_torsion_atom_site_label_2
_geom_torsion_atom_site_label_3
_geom_torsion_atom_site_label_4
_geom_torsion
_geom_torsion_site_symmetry_1
_geom_torsion_site_symmetry_4
N11 Cd1 O1 O1 80.3(7) . 2_666
N41 Cd1 O1 O1 -117.6(6) 2_666 2_666
N31 Cd1 O1 O1 -31.2(7) 2_666 2_666
N21 Cd1 O1 O1 149.1(7) . 2_666
O1 Cd1 O1 Cd1 -0.001(2) 2_666 2_666
N11 Cd1 O1 Cd1 80.3(7) . 2_666
N41 Cd1 O1 Cd1 -117.6(6) 2_666 2_666
N31 Cd1 O1 Cd1 -31.2(7) 2_666 2_666
N21 Cd1 O1 Cd1 149.1(7) . 2_666
N22 C1 C3 C8 34.7(3) . .
N12 C1 C3 C8 160.65(19) . .
N22 C1 C3 C4 -152.18(19) . .
N12 C1 C3 C4 -26.2(3) . .
C8 C3 C4 C5 -0.1(3) . .
C1 C3 C4 C5 -173.2(2) . .
C3 C4 C5 C6 0.2(3) . .
C4 C5 C6 C7 -0.4(3) . .
C5 C6 C7 C8 0.5(3) . .
C5 C6 C7 C2 174.64(19) . .
N32 C2 C7 C6 152.52(19) . .
N42 C2 C7 C6 26.5(3) . .
N32 C2 C7 C8 -33.3(3) . .
N42 C2 C7 C8 -159.31(19) . .
C4 C3 C8 C7 0.2(3) . .
C1 C3 C8 C7 173.32(19) . .
C6 C7 C8 C3 -0.4(3) . .
C2 C7 C8 C3 -174.56(19) . .
N12 C11 C12 C13 0.9(3) . .
C14 C11 C12 C13 -177.5(3) . .
C11 C12 C13 N11 -0.1(3) . .
C11 C12 C13 C15 -179.7(3) . .
N22 C21 C22 C23 -0.1(3) . .
C24 C21 C22 C23 178.5(3) . .
C21 C22 C23 N21 0.0(3) . .
C21 C22 C23 C25 179.0(3) . .
N32 C31 C32 C33 -0.7(3) . .
C34 C31 C32 C33 178.8(3) . .
C31 C32 C33 N31 1.0(3) . .
C31 C32 C33 C35 -176.9(3) . .
N42 C41 C42 C43 0.1(3) . .
C44 C41 C42 C43 -179.0(3) . .
C41 C42 C43 N41 -0.8(3) . .
C41 C42 C43 C45 177.3(3) . .
C12 C13 N11 N12 -0.7(3) . .
C15 C13 N11 N12 178.9(2) . .
C12 C13 N11 Cd1 -175.26(17) . .
C15 C13 N11 Cd1 4.4(4) . .
O1 Cd1 N11 C13 -125.6(2) 2_666 .
O1 Cd1 N11 C13 -149.6(2) . .
N41 Cd1 N11 C13 44.2(2) 2_666 .
N31 Cd1 N11 C13 -38.1(2) 2_666 .
N21 Cd1 N11 C13 141.0(2) . .
O1 Cd1 N11 N12 60.6(2) 2_666 .
O1 Cd1 N11 N12 36.6(2) . .
N41 Cd1 N11 N12 -129.65(17) 2_666 .
N31 Cd1 N11 N12 148.14(16) 2_666 .
N21 Cd1 N11 N12 -32.85(16) . .
C12 C11 N12 N11 -1.4(3) . .
C14 C11 N12 N11 177.1(2) . .
C12 C11 N12 C1 -179.9(2) . .
C14 C11 N12 C1 -1.4(4) . .
C13 N11 N12 C11 1.3(3) . .
Cd1 N11 N12 C11 176.59(15) . .
C13 N11 N12 C1 180.0(2) . .
Cd1 N11 N12 C1 -4.7(3) . .
N22 C1 N12 C11 -115.9(2) . .
C3 C1 N12 C11 116.9(2) . .
N22 C1 N12 N11 65.6(2) . .
C3 C1 N12 N11 -61.6(3) . .
C22 C23 N21 N22 0.1(3) . .
C25 C23 N21 N22 -179.0(2) . .
C22 C23 N21 Cd1 160.92(18) . .
C25 C23 N21 Cd1 -18.2(4) . .
O1 Cd1 N21 C23 101.2(2) 2_666 .
O1 Cd1 N21 C23 91.6(2) . .
N11 Cd1 N21 C23 -130.4(2) . .
N41 Cd1 N21 C23 -37.5(2) 2_666 .
O1 Cd1 N21 N22 -100.12(18) 2_666 .
O1 Cd1 N21 N22 -109.68(18) . .
N11 Cd1 N21 N22 28.33(15) . .
N41 Cd1 N21 N22 121.20(15) 2_666 .
C22 C21 N22 N21 0.1(3) . .
C24 C21 N22 N21 -178.6(2) . .
C22 C21 N22 C1 -177.5(2) . .
C24 C21 N22 C1 3.8(4) . .
C23 N21 N22 C21 -0.2(3) . .
Cd1 N21 N22 C21 -163.99(15) . .
C23 N21 N22 C1 177.67(19) . .
Cd1 N21 N22 C1 13.8(2) . .
N12 C1 N22 C21 106.7(2) . .
C3 C1 N22 C21 -126.9(2) . .
N12 C1 N22 N21 -70.7(2) . .
C3 C1 N22 N21 55.7(3) . .
C32 C33 N31 N32 -0.9(3) . .
C35 C33 N31 N32 177.2(2) . .
C32 C33 N31 Cd1 -166.38(18) . 2_666
C35 C33 N31 Cd1 11.7(4) . 2_666
C32 C31 N32 N31 0.1(3) . .
C34 C31 N32 N31 -179.4(2) . .
C32 C31 N32 C2 -175.9(2) . .
C34 C31 N32 C2 4.5(4) . .
C33 N31 N32 C31 0.5(3) . .
Cd1 N31 N32 C31 168.30(15) 2_666 .
C33 N31 N32 C2 176.94(19) . .
Cd1 N31 N32 C2 -15.3(2) 2_666 .
N42 C2 N32 C31 -112.9(2) . .
C7 C2 N32 C31 121.1(2) . .
N42 C2 N32 N31 71.3(2) . .
C7 C2 N32 N31 -54.7(3) . .
C42 C43 N41 N42 1.2(3) . .
C45 C43 N41 N42 -177.0(2) . .
C42 C43 N41 Cd1 176.16(17) . 2_666
C45 C43 N41 Cd1 -2.0(4) . 2_666
C42 C41 N42 N41 0.6(3) . .
C44 C41 N42 N41 179.8(2) . .
C42 C41 N42 C2 177.2(2) . .
C44 C41 N42 C2 -3.7(4) . .
C43 N41 N42 C41 -1.1(3) . .
Cd1 N41 N42 C41 -176.87(15) 2_666 .
C43 N41 N42 C2 -178.0(2) . .
Cd1 N41 N42 C2 6.3(3) 2_666 .
N32 C2 N42 C41 117.6(2) . .
C7 C2 N42 C41 -115.6(2) . .
N32 C2 N42 N41 -66.2(2) . .
C7 C2 N42 N41 60.6(2) . .
